data_2014759
loop_
_publ_author_name
'Kuratieva, Natalia V.'
'Naumova, Marina I.'
'Podberezskaya, Nina V.'
'Naumov, Dmitry Yu.'

_publ_section_title
;
 The bivalent metal hypophosphites Sr(H~2~PO~2~)~2~, Pb(H~2~PO~2~)~2~
 and Ba(H~2~PO~2~)~2~
;
_journal_issue 2
_journal_name_full 'Acta Crystallographica Section C'
_journal_page_first i14
_journal_page_last i16
_journal_paper_doi 10.1107/S010827010403166X
_journal_volume 61
_journal_year 2005
_chemical_formula_iupac 'Sr (H2 P O2)2'
_chemical_formula_moiety '2(H2 O2 P), Sr'
_chemical_formula_sum 'H4 O4 P2 Sr'
_chemical_formula_weight 217.59
_chemical_name_common 'Strontium bis(hypophosphite)'
_chemical_name_systematic
;
strontium bis(dihydrogenphosphate)
;
_space_group_IT_number 15
_symmetry_cell_setting monoclinic
_symmetry_space_group_name_Hall '-C 2yc'
_symmetry_space_group_name_H-M 'C 1 2/c 1'
_atom_sites_solution_hydrogens difmap
_atom_sites_solution_primary direct
_atom_sites_solution_secondary difmap
_audit_creation_method SHELXL-97
_cell_angle_alpha 90.00
_cell_angle_beta 93.905(9)
_cell_angle_gamma 90.00
_cell_formula_units_Z 4
_cell_length_a 15.6553(16)
_cell_length_b 5.9436(7)
_cell_length_c 5.9177(7)
_cell_measurement_reflns_used 22
_cell_measurement_temperature 293(2)
_cell_measurement_theta_max 13.899
_cell_measurement_theta_min 10.422
_cell_volume 549.36(11)
_computing_cell_refinement CD4CA0
_computing_data_collection 'CD4CA0 (Enraf--Nonius, 1989)'
_computing_data_reduction 'CADDAT (Enraf--Nonius, 1989)'
_computing_molecular_graphics 'BS (Kang & Ozawa, 2002)'
_computing_publication_material SHELXL97
_computing_structure_refinement 'SHELXL97 (Sheldrick, 1997)'
_computing_structure_solution 'SHELXS97 (Sheldrick, 1997)'
_diffrn_ambient_temperature 293(2)
_diffrn_measured_fraction_theta_full 1.000
_diffrn_measured_fraction_theta_max 1.000
_diffrn_measurement_device_type 'Enraf--Nonius CAD-4'
_diffrn_measurement_method 2\q/\q
_diffrn_radiation_monochromator graphite
_diffrn_radiation_source 'fine-focus sealed tube'
_diffrn_radiation_type MoK\a
_diffrn_radiation_wavelength 0.71073
_diffrn_reflns_av_R_equivalents 0.0398
_diffrn_reflns_av_sigmaI/netI 0.0671
_diffrn_reflns_limit_h_max 18
_diffrn_reflns_limit_h_min -18
_diffrn_reflns_limit_k_max 7
_diffrn_reflns_limit_k_min 0
_diffrn_reflns_limit_l_max 7
_diffrn_reflns_limit_l_min 0
_diffrn_reflns_number 530
_diffrn_reflns_theta_full 25.02
_diffrn_reflns_theta_max 24.98
_diffrn_reflns_theta_min 2.61
_diffrn_standards_decay_% 0
_diffrn_standards_interval_time 60
_diffrn_standards_number 3
_exptl_absorpt_coefficient_mu 10.305
_exptl_absorpt_correction_T_max 0.438
_exptl_absorpt_correction_T_min 0.426
_exptl_absorpt_correction_type empirical
_exptl_absorpt_process_details '(CADDAT; Enraf--Nonius, 1989)'
_exptl_crystal_colour Colourless
_exptl_crystal_density_diffrn 2.631
_exptl_crystal_density_method 'not measured'
_exptl_crystal_description Prism
_exptl_crystal_F_000 416
_exptl_crystal_size_max 0.08
_exptl_crystal_size_mid 0.08
_exptl_crystal_size_min 0.08
_refine_diff_density_max 0.964
_refine_diff_density_min -0.679
_refine_ls_extinction_coef 0.0067(8)
_refine_ls_extinction_expression Fc^*^=kFc[1+0.001xFc^2^\l^3^/sin(2\q)]^-1/4^
_refine_ls_extinction_method SHELXL97
_refine_ls_goodness_of_fit_ref 0.791
_refine_ls_hydrogen_treatment refxyz
_refine_ls_matrix_type full
_refine_ls_number_parameters 40
_refine_ls_number_reflns 477
_refine_ls_number_restraints 0
_refine_ls_restrained_S_all 0.791
_refine_ls_R_factor_all 0.0577
_refine_ls_R_factor_gt 0.0296
_refine_ls_shift/su_max 0.000
_refine_ls_shift/su_mean 0.000
_refine_ls_structure_factor_coef Fsqd
_refine_ls_weighting_details 'calc w=1/[\s^2^(Fo^2^)+(0.0363P)^2^] where P=(Fo^2^+2Fc^2^)/3'
_refine_ls_weighting_scheme calc
_refine_ls_wR_factor_gt 0.0667
_refine_ls_wR_factor_ref 0.0723
_reflns_number_gt 279
_reflns_number_total 477
_reflns_threshold_expression I>2\s(I)
_cod_data_source_file ta1468.cif
_cod_data_source_block I
_cod_depositor_comments
;
The following automatic conversions were performed:
'_symmetry_cell_setting' value 'Monoclinic' changed to 'monoclinic'
according to '/home/saulius/struct/CIF-dictionaries/cif_core.dic'
dictionary named 'cif_core.dic' version 2.4.1 from 2010-06-29.

Automatic conversion script
Id: cif_fix_enum 1527 2010-12-29 10:47:43Z saulius 

The following automatic conversions were performed:

'_symmetry_cell_setting' value 'Monoclinic' changed to 'monoclinic'
according to /home/saulius/struct/CIF-dictionaries/cif_core.dic
dictionary named 'cif_core.dic' version 2.4.1 from 2010-06-29.

Automatic conversion script
Id: cif_fix_values 1715 2011-07-08 13:25:40Z adriana 
;
_cod_original_sg_symbol_H-M 'C 2/c'
_cod_database_code 2014759

loop_
_symmetry_equiv_pos_as_xyz
'x, y, z'
'-x, y, -z+1/2'
'x+1/2, y+1/2, z'
'-x+1/2, y+1/2, -z+1/2'
'-x, -y, -z'
'x, -y, z-1/2'
'-x+1/2, -y+1/2, -z'
'x+1/2, -y+1/2, z-1/2'

loop_
_atom_site_label
_atom_site_fract_x
_atom_site_fract_y
_atom_site_fract_z
_atom_site_U_iso_or_equiv
_atom_site_adp_type
_atom_site_calc_flag
_atom_site_refinement_flags
_atom_site_occupancy
_atom_site_disorder_assembly
_atom_site_disorder_group
_atom_site_type_symbol
Sr 0.0000 0.2507(2) 0.2500 0.0163(4) Uani d S 1 . . Sr
P 0.13762(9) 0.7515(5) 0.2755(2) 0.0171(4) Uani d . 1 . . P
H1 0.185(4) 0.885(13) 0.404(10) 0.021 Uiso d . 1 . . H
H2 0.193(4) 0.643(13) 0.168(10) 0.021 Uiso d . 1 . . H
O1 0.0868(3) 0.9021(8) 0.1124(7) 0.0200(11) Uani d . 1 . . O
O2 0.0874(3) 0.5969(9) 0.4188(7) 0.0194(11) Uani d . 1 . . O

loop_
_atom_site_aniso_label
_atom_site_aniso_U_11
_atom_site_aniso_U_22
_atom_site_aniso_U_33
_atom_site_aniso_U_12
_atom_site_aniso_U_13
_atom_site_aniso_U_23
Sr 0.0251(5) 0.0074(5) 0.0163(5) 0.000 0.0020(3) 0.000
P 0.0196(9) 0.0123(8) 0.0194(8) 0.0009(15) 0.0016(7) -0.0006(14)
O1 0.028(3) 0.011(3) 0.021(2) 0.000(2) 0.004(2) 0.005(2)
O2 0.026(3) 0.014(3) 0.019(2) 0.000(2) 0.004(2) 0.004(2)

loop_
_atom_type_symbol
_atom_type_description
_atom_type_scat_dispersion_real
_atom_type_scat_dispersion_imag
_atom_type_scat_source
O O 0.0106 0.0060 'International Tables Vol C Tables 4.2.6.8 and 6.1.1.4'
H H 0.0000 0.0000 'International Tables Vol C Tables 4.2.6.8 and 6.1.1.4'
P P 0.1023 0.0942 'International Tables Vol C Tables 4.2.6.8 and 6.1.1.4'
Sr Sr -1.5307 3.2498 'International Tables Vol C Tables 4.2.6.8 and 6.1.1.4'

loop_
_geom_angle_atom_site_label_1
_geom_angle_atom_site_label_2
_geom_angle_atom_site_label_3
_geom_angle_site_symmetry_1
_geom_angle_site_symmetry_3
_geom_angle
O1 Sr O1 5_565 6_566 139.4(2)
O1 Sr O2 5_565 5_566 117.56(13)
O1 Sr O2 6_566 5_566 77.07(13)
O1 Sr O2 5_565 6_565 77.07(13)
O1 Sr O2 6_566 6_565 117.56(13)
O2 Sr O2 5_566 6_565 139.7(2)
O1 Sr O2 5_565 . 143.99(14)
O1 Sr O2 6_566 . 74.53(15)
O2 Sr O2 5_566 . 74.38(16)
O2 Sr O2 6_565 . 74.32(11)
O1 Sr O2 5_565 2 74.53(15)
O1 Sr O2 6_566 2 143.99(14)
O2 Sr O2 5_566 2 74.32(11)
O2 Sr O2 6_565 2 74.38(16)
O2 Sr O2 . 2 77.0(2)
O1 Sr O1 5_565 1_545 73.98(16)
O1 Sr O1 6_566 1_545 74.41(11)
O2 Sr O1 5_566 1_545 143.79(15)
O2 Sr O1 6_565 1_545 74.63(15)
O2 Sr O1 . 1_545 117.81(13)
O2 Sr O1 2 1_545 139.74(13)
O1 Sr O1 5_565 2_545 74.41(11)
O1 Sr O1 6_566 2_545 73.98(16)
O2 Sr O1 5_566 2_545 74.63(15)
O2 Sr O1 6_565 2_545 143.79(15)
O2 Sr O1 . 2_545 139.74(13)
O2 Sr O1 2 2_545 117.81(13)
O1 Sr O1 1_545 2_545 76.4(2)
O1 Sr P 5_565 5_566 109.12(10)
O1 Sr P 6_566 5_566 70.72(10)
O2 Sr P 5_566 5_566 20.51(12)
O2 Sr P 6_565 5_566 159.91(13)
O2 Sr P . 5_566 91.70(11)
O2 Sr P 2 5_566 88.63(10)
O1 Sr P 1_545 5_566 125.28(11)
O1 Sr P 2_545 5_566 54.31(11)
O1 Sr P 5_565 6_565 70.72(10)
O1 Sr P 6_566 6_565 109.12(10)
O2 Sr P 5_566 6_565 159.91(13)
O2 Sr P 6_565 6_565 20.51(12)
O2 Sr P . 6_565 88.63(10)
O2 Sr P 2 6_565 91.70(11)
O1 Sr P 1_545 6_565 54.31(11)
O1 Sr P 2_545 6_565 125.28(11)
P Sr P 5_566 6_565 179.58(11)
O1 Sr P 5_565 5_565 20.22(12)
O1 Sr P 6_566 5_565 159.37(13)
O2 Sr P 5_566 5_565 109.20(10)
O2 Sr P 6_565 5_565 70.95(10)
O2 Sr P . 5_565 125.90(12)
O2 Sr P 2 5_565 54.51(11)
O1 Sr P 1_545 5_565 91.17(11)
O1 Sr P 2_545 5_565 88.50(11)
P Sr P 5_566 5_565 108.01(4)
P Sr P 6_565 5_565 71.99(4)
O1 Sr P 5_565 6_566 159.37(13)
O1 Sr P 6_566 6_566 20.22(12)
O2 Sr P 5_566 6_566 70.95(10)
O2 Sr P 6_565 6_566 109.20(10)
O2 Sr P . 6_566 54.51(11)
O2 Sr P 2 6_566 125.90(12)
O1 Sr P 1_545 6_566 88.50(11)
O1 Sr P 2_545 6_566 91.17(11)
P Sr P 5_566 6_566 71.99(4)
P Sr P 6_565 6_566 108.01(4)
P Sr P 5_565 6_566 179.58(11)
O1 P O2 . . 116.8(2)
Sr P Sr 5_566 5_565 108.01(4)
Sr P Sr 5_566 1_565 70.05(4)
Sr P Sr 5_565 1_565 69.97(4)
Sr P Sr 5_566 . 69.73(5)
Sr P Sr 5_565 . 69.66(5)
Sr P Sr 1_565 . 108.25(4)
O1 P H1 . . 106(3)
O2 P H1 . . 110(3)
Sr P H1 5_566 . 84(3)
Sr P H1 5_565 . 141(3)
Sr P H1 1_565 . 81(3)
Sr P H1 . . 146(3)
O1 P H2 . . 109(3)
O2 P H2 . . 112(3)
Sr P H2 5_566 . 146(3)
Sr P H2 5_565 . 88(2)
Sr P H2 1_565 . 143(3)
Sr P H2 . . 89(3)
H1 P H2 . . 102(3)
P O1 Sr . 5_565 122.7(3)
P O1 Sr . 1_565 122.1(2)
Sr O1 Sr 5_565 1_565 106.02(16)
P O2 Sr . 5_566 121.9(3)
P O2 Sr . . 122.8(2)
Sr O2 Sr 5_566 . 105.62(16)

loop_
_geom_bond_atom_site_label_1
_geom_bond_atom_site_label_2
_geom_bond_site_symmetry_2
_geom_bond_distance
_geom_bond_publ_flag
Sr O1 5_565 2.621(5) ?
Sr O1 6_566 2.621(5) ?
Sr O2 5_566 2.627(5) ?
Sr O2 6_565 2.627(5) ?
Sr O2 . 2.630(5) ?
Sr O2 2 2.630(5) ?
Sr O1 1_545 2.637(5) ?
Sr O1 2_545 2.637(5) ?
Sr P 5_566 3.6538(15) ?
Sr P 6_565 3.6538(15) ?
Sr P 5_565 3.6606(15) ?
Sr P 6_566 3.6606(15) ?
P O1 . 1.504(5) ?
P O2 . 1.507(5) ?
P Sr 5_566 3.6538(15) ?
P Sr 5_565 3.6606(15) ?
P Sr 1_565 3.664(3) ?
P H1 . 1.30(7) ?
P H2 . 1.28(7) ?
O1 Sr 5_565 2.621(5) ?
O1 Sr 1_565 2.637(5) ?
O2 Sr 5_566 2.627(5) ?
